data_7226886
loop_
_publ_author_name
'Gopan, Gopika'
'Salini, P. S.'
'Deb, Somadrita'
'Hariharan, Mahesh'

_publ_section_title
;
 V-shaped oxydiphthalimides: side-chain engineering regulates
 crystallisation-induced emission enhancement
;
_journal_issue 3
_journal_name_full CrystEngComm
_journal_page_first 419
_journal_paper_doi 10.1039/C6CE01738J
_journal_volume 19
_journal_year 2017
_chemical_absolute_configuration rm
_chemical_formula_moiety 'C30 H30 N2 O5'
_chemical_formula_sum 'C30 H30 N2 O5'
_chemical_formula_weight 498.56
_chemical_name_systematic
;
 ?
;
_space_group_crystal_system monoclinic
_space_group_IT_number 15
_space_group_name_Hall '-C 2yc'
_space_group_name_H-M_alt 'C 1 2/c 1'
_symmetry_space_group_name_Hall '-C 2yc'
_symmetry_space_group_name_H-M 'C 1 2/c 1'
_atom_sites_solution_hydrogens geom
_audit_creation_method SHELXL-2014
_audit_update_record
;
2016-07-05 deposited with the CCDC.
2016-10-24 downloaded from the CCDC.
;
_cell_angle_alpha 90
_cell_angle_beta 110.527(3)
_cell_angle_gamma 90
_cell_formula_units_Z 4
_cell_length_a 32.3856(16)
_cell_length_b 5.3119(2)
_cell_length_c 15.6793(8)
_cell_measurement_reflns_used 3885
_cell_measurement_temperature 296(2)
_cell_measurement_theta_max 26.76
_cell_measurement_theta_min 2.62
_cell_volume 2526.0(2)
_computing_cell_refinement 'Bruker SAINT'
_computing_data_collection 'Bruker APEX2'
_computing_data_reduction 'Bruker SAINT'
_computing_molecular_graphics 'Bruker SHELXTL'
_computing_publication_material 'Bruker SHELXTL'
_computing_structure_refinement 'SHELXL-2014 (Sheldrick, 2014)'
_computing_structure_solution 'SHELXL-2014 (Sheldrick, 2014)'
_diffrn_ambient_temperature 296(2)
_diffrn_detector_area_resol_mean 0
_diffrn_measured_fraction_theta_full 0.976
_diffrn_measured_fraction_theta_max 0.998
_diffrn_measurement_device_type 'Bruker APEX-II CCD'
_diffrn_measurement_method '\f and \w scans'
_diffrn_radiation_type MoK\a
_diffrn_radiation_wavelength 0.71073
_diffrn_reflns_av_unetI/netI 0.0244
_diffrn_reflns_Laue_measured_fraction_full 0.976
_diffrn_reflns_Laue_measured_fraction_max 0.998
_diffrn_reflns_limit_h_max 26
_diffrn_reflns_limit_h_min -38
_diffrn_reflns_limit_k_max 6
_diffrn_reflns_limit_k_min -6
_diffrn_reflns_limit_l_max 18
_diffrn_reflns_limit_l_min -18
_diffrn_reflns_number 9708
_diffrn_reflns_point_group_measured_fraction_full 0.976
_diffrn_reflns_point_group_measured_fraction_max 0.998
_diffrn_reflns_theta_full 25.242
_diffrn_reflns_theta_max 24.999
_diffrn_reflns_theta_min 2.774
_diffrn_source 'sealed tube'
_exptl_absorpt_coefficient_mu 0.090
_exptl_absorpt_correction_T_max 0.9912
_exptl_absorpt_correction_T_min 0.9782
_exptl_absorpt_correction_type multi-scan
_exptl_absorpt_process_details SADABS
_exptl_crystal_colour colourless
_exptl_crystal_density_diffrn 1.311
_exptl_crystal_density_meas 1.310
_exptl_crystal_density_method none
_exptl_crystal_description rectangular
_exptl_crystal_F_000 1056
_exptl_crystal_preparation ', Luminescent'
_exptl_crystal_recrystallization_method 'Re-crystallisation from solvent: Chloroform, n-Hexane'
_exptl_crystal_size_max 0.250
_exptl_crystal_size_mid 0.150
_exptl_crystal_size_min 0.100
_refine_diff_density_max 0.385
_refine_diff_density_min -0.243
_refine_diff_density_rms 0.051
_refine_ls_extinction_method none
_refine_ls_goodness_of_fit_ref 1.046
_refine_ls_hydrogen_treatment constr
_refine_ls_matrix_type full
_refine_ls_number_parameters 170
_refine_ls_number_reflns 9708
_refine_ls_number_restraints 42
_refine_ls_restrained_S_all 1.052
_refine_ls_R_factor_all 0.0952
_refine_ls_R_factor_gt 0.0726
_refine_ls_shift/su_max 0.000
_refine_ls_shift/su_mean 0.000
_refine_ls_structure_factor_coef Fsqd
_refine_ls_weighting_details 'w=1/[\s^2^(Fo^2^)+(0.1195P)^2^+3.8015P] where P=(Fo^2^+2Fc^2^)/3'
_refine_ls_weighting_scheme calc
_refine_ls_wR_factor_gt 0.2056
_refine_ls_wR_factor_ref 0.2360
_reflns_Friedel_coverage 0.000
_reflns_number_gt 6820
_reflns_number_total 9708
_reflns_threshold_expression 'I > 2\s(I)'
_cod_data_source_file c6ce01738j2.cif
_cod_data_source_block ODPI-4
_cod_depositor_comments 'Adding full bibliography for 7226883--7226887.cif.'
_cod_database_code 7226886
_shelx_space_group_comment
;
The symmetry employed for this shelxl refinement is uniquely defined
by the following loop, which should always be used as a source of
symmetry information in preference to the above space-group names.
They are only intended as comments.
;
_shelx_estimated_absorpt_t_min 0.978
_shelx_estimated_absorpt_t_max 0.991
_shelxl_version_number 2014-3

loop_
_space_group_symop_operation_xyz
'x, y, z'
'-x, y, -z+1/2'
'x+1/2, y+1/2, z'
'-x+1/2, y+1/2, -z+1/2'
'-x, -y, -z'
'x, -y, z-1/2'
'-x+1/2, -y+1/2, -z'
'x+1/2, -y+1/2, z-1/2'

loop_
_atom_site_label
_atom_site_type_symbol
_atom_site_fract_x
_atom_site_fract_y
_atom_site_fract_z
_atom_site_U_iso_or_equiv
_atom_site_adp_type
_atom_site_occupancy
_atom_site_site_symmetry_order
_atom_site_calc_flag
_atom_site_refinement_flags_posn
_atom_site_refinement_flags_adp
_atom_site_refinement_flags_occupancy
C1 C 0.01955(12) 0.8888(6) 0.3302(2) 0.0685(10) Uani 1 1 d . . .
C2 C 0.05661(12) 0.7784(6) 0.3926(3) 0.0743(11) Uani 1 1 d . . .
H2 H 0.0692 0.6340 0.3787 0.089 Uiso 1 1 calc R U .
C3 C 0.07385(12) 0.8948(7) 0.4766(2) 0.0687(10) Uani 1 1 d . . .
C4 C 0.05482(12) 1.1091(7) 0.4964(2) 0.0703(10) Uani 1 1 d . . .
C5 C 0.01814(13) 1.2172(6) 0.4325(3) 0.0731(10) Uani 1 1 d . . .
H5 H 0.0059 1.3640 0.4458 0.088 Uiso 1 1 calc R U .
C6 C 0.00025(12) 1.1043(6) 0.3498(2) 0.0724(10) Uani 1 1 d . . .
H6 H -0.0249 1.1713 0.3063 0.087 Uiso 1 1 calc R U .
C7 C 0.11233(15) 0.8240(9) 0.5581(3) 0.0855(12) Uani 1 1 d . . .
C8 C 0.07845(14) 1.1816(9) 0.5912(3) 0.0824(12) Uani 1 1 d . . .
C9 C 0.14476(15) 0.9985(11) 0.7183(3) 0.130(2) Uani 1 1 d . U .
C10 C 0.18467(15) 1.1264(10) 0.7275(4) 0.1203(17) Uani 1 1 d . U .
H10A H 0.1765 1.2968 0.7060 0.144 Uiso 1 1 calc R U .
H10B H 0.1962 1.0481 0.6846 0.144 Uiso 1 1 calc R U .
C11 C 0.22158(17) 1.1481(12) 0.8134(4) 0.138(2) Uani 1 1 d . U .
H11A H 0.2480 1.1352 0.7978 0.166 Uiso 1 1 calc R U .
H11B H 0.2208 1.3198 0.8338 0.166 Uiso 1 1 calc R U .
C12 C 0.2292(2) 1.0013(16) 0.8886(5) 0.182(3) Uani 1 1 d . U .
H12A H 0.2542 1.0723 0.9367 0.219 Uiso 1 1 calc R U .
H12B H 0.2381 0.8367 0.8746 0.219 Uiso 1 1 calc R U .
C13 C 0.1930(3) 0.9609(16) 0.9274(4) 0.173(3) Uani 1 1 d . U .
H13A H 0.2059 0.8750 0.9853 0.208 Uiso 1 1 calc R U .
H13B H 0.1835 1.1253 0.9403 0.208 Uiso 1 1 calc R U .
C14 C 0.15501(17) 0.8259(10) 0.8758(3) 0.1161(16) Uani 1 1 d . U .
H14A H 0.1333 0.8567 0.9042 0.139 Uiso 1 1 calc R U .
H14B H 0.1627 0.6490 0.8853 0.139 Uiso 1 1 calc R U .
C15 C 0.13247(16) 0.8562(11) 0.7798(3) 0.1251(18) Uani 1 1 d . U .
H15A H 0.1285 0.6866 0.7552 0.150 Uiso 1 1 calc R U .
H15B H 0.1032 0.9157 0.7736 0.150 Uiso 1 1 calc R U .
N1 N 0.11306(11) 1.0024(8) 0.6251(2) 0.0886(11) Uani 1 1 d . . .
O1 O 0.0000 0.7562(6) 0.2500 0.0817(11) Uani 1 2 d S T P
O2 O 0.07167(9) 1.3508(6) 0.63491(19) 0.1018(10) Uani 1 1 d . . .
O3 O 0.13812(11) 0.6552(6) 0.5675(2) 0.1079(11) Uani 1 1 d . . .

loop_
_atom_site_aniso_label
_atom_site_aniso_U_11
_atom_site_aniso_U_22
_atom_site_aniso_U_33
_atom_site_aniso_U_23
_atom_site_aniso_U_13
_atom_site_aniso_U_12
C1 0.091(3) 0.062(2) 0.049(2) -0.0004(16) 0.021(2) -0.0066(17)
C2 0.096(3) 0.060(2) 0.070(3) 0.0081(17) 0.033(2) -0.0056(17)
C3 0.080(3) 0.073(2) 0.054(2) 0.0105(17) 0.025(2) -0.0160(17)
C4 0.081(3) 0.073(2) 0.057(2) 0.0022(18) 0.024(2) -0.0231(19)
C5 0.089(3) 0.064(2) 0.070(3) -0.0051(18) 0.033(2) -0.0134(18)
C6 0.085(3) 0.065(2) 0.067(2) 0.0031(17) 0.026(2) -0.0042(17)
C7 0.081(3) 0.104(3) 0.070(3) 0.021(3) 0.024(2) -0.020(2)
C8 0.088(3) 0.097(3) 0.061(3) -0.003(2) 0.026(2) -0.039(2)
C9 0.095(3) 0.216(6) 0.057(3) 0.022(3) -0.001(3) -0.081(3)
C10 0.079(3) 0.143(4) 0.119(4) 0.036(3) 0.009(3) -0.023(3)
C11 0.088(4) 0.163(5) 0.135(5) 0.017(4) 0.003(4) -0.031(3)
C12 0.097(5) 0.260(9) 0.147(6) 0.028(6) -0.011(4) -0.012(5)
C13 0.157(6) 0.258(8) 0.079(4) -0.018(4) 0.009(4) -0.036(5)
C14 0.121(4) 0.146(4) 0.076(3) 0.015(3) 0.028(3) 0.009(3)
C15 0.109(4) 0.170(5) 0.075(3) 0.028(3) 0.005(3) -0.051(3)
N1 0.088(3) 0.117(3) 0.054(2) 0.0014(19) 0.0173(19) -0.032(2)
O1 0.116(3) 0.061(2) 0.063(2) 0.000 0.025(2) 0.000
O2 0.121(2) 0.109(2) 0.077(2) -0.0279(17) 0.0369(17) -0.0374(17)
O3 0.105(2) 0.120(3) 0.092(2) 0.0301(18) 0.0262(18) 0.0083(18)

loop_
_atom_type_symbol
_atom_type_description
_atom_type_scat_dispersion_real
_atom_type_scat_dispersion_imag
_atom_type_scat_source
C C 0.0033 0.0016 'International Tables Vol C Tables 4.2.6.8 and 6.1.1.4'
H H 0.0000 0.0000 'International Tables Vol C Tables 4.2.6.8 and 6.1.1.4'
N N 0.0061 0.0033 'International Tables Vol C Tables 4.2.6.8 and 6.1.1.4'
O O 0.0106 0.0060 'International Tables Vol C Tables 4.2.6.8 and 6.1.1.4'

loop_
_geom_angle_atom_site_label_1
_geom_angle_atom_site_label_2
_geom_angle_atom_site_label_3
_geom_angle
_geom_angle_site_symmetry_3
C2 C1 O1 115.6(3) .
C2 C1 C6 122.6(3) .
O1 C1 C6 121.4(3) .
C3 C2 C1 116.3(4) .
C3 C2 H2 121.8 .
C1 C2 H2 121.8 .
C4 C3 C2 121.3(4) .
C4 C3 C7 108.7(4) .
C2 C3 C7 130.0(4) .
C3 C4 C5 121.2(3) .
C3 C4 C8 109.2(4) .
C5 C4 C8 129.5(4) .
C6 C5 C4 118.6(4) .
C6 C5 H5 120.7 .
C4 C5 H5 120.7 .
C5 C6 C1 120.0(4) .
C5 C6 H6 120.0 .
C1 C6 H6 120.0 .
O3 C7 N1 125.7(4) .
O3 C7 C3 129.2(5) .
N1 C7 C3 105.1(4) .
O2 C8 N1 124.6(4) .
O2 C8 C4 130.0(5) .
N1 C8 C4 105.4(4) .
C15 C9 C10 131.4(4) .
C15 C9 N1 115.4(3) .
C10 C9 N1 112.9(4) .
C9 C10 C11 123.6(4) .
C9 C10 H10A 106.4 .
C11 C10 H10A 106.4 .
C9 C10 H10B 106.4 .
C11 C10 H10B 106.4 .
H10A C10 H10B 106.5 .
C12 C11 C10 126.5(5) .
C12 C11 H11A 105.7 .
C10 C11 H11A 105.7 .
C12 C11 H11B 105.7 .
C10 C11 H11B 105.7 .
H11A C11 H11B 106.1 .
C11 C12 C13 120.0(6) .
C11 C12 H12A 107.3 .
C13 C12 H12A 107.3 .
C11 C12 H12B 107.3 .
C13 C12 H12B 107.3 .
H12A C12 H12B 106.9 .
C14 C13 C12 119.0(5) .
C14 C13 H13A 107.6 .
C12 C13 H13A 107.6 .
C14 C13 H13B 107.6 .
C12 C13 H13B 107.6 .
H13A C13 H13B 107.0 .
C13 C14 C15 124.5(5) .
C13 C14 H14A 106.2 .
C15 C14 H14A 106.2 .
C13 C14 H14B 106.2 .
C15 C14 H14B 106.2 .
H14A C14 H14B 106.4 .
C9 C15 C14 128.7(4) .
C9 C15 H15A 105.1 .
C14 C15 H15A 105.1 .
C9 C15 H15B 105.1 .
C14 C15 H15B 105.1 .
H15A C15 H15B 105.9 .
C7 N1 C8 111.5(4) .
C7 N1 C9 123.9(4) .
C8 N1 C9 124.6(4) .
C1 O1 C1 118.9(4) 2

loop_
_geom_bond_atom_site_label_1
_geom_bond_atom_site_label_2
_geom_bond_distance
_geom_bond_site_symmetry_2
C1 C2 1.385(5) .
C1 O1 1.386(4) .
C1 C6 1.389(5) .
C2 C3 1.383(5) .
C2 H2 0.9300 .
C3 C4 1.381(5) .
C3 C7 1.487(5) .
C4 C5 1.382(5) .
C4 C8 1.466(5) .
C5 C6 1.361(5) .
C5 H5 0.9300 .
C6 H6 0.9300 .
C7 O3 1.199(5) .
C7 N1 1.409(6) .
C8 O2 1.196(5) .
C8 N1 1.424(6) .
C9 C15 1.389(6) .
C9 C10 1.422(6) .
C9 N1 1.461(5) .
C10 C11 1.459(7) .
C10 H10A 0.9700 .
C10 H10B 0.9700 .
C11 C12 1.362(8) .
C11 H11A 0.9700 .
C11 H11B 0.9700 .
C12 C13 1.513(9) .
C12 H12A 0.9700 .
C12 H12B 0.9700 .
C13 C14 1.408(7) .
C13 H13A 0.9700 .
C13 H13B 0.9700 .
C14 C15 1.434(6) .
C14 H14A 0.9700 .
C14 H14B 0.9700 .
C15 H15A 0.9700 .
C15 H15B 0.9700 .
O1 C1 1.386(4) 2
